data_1506939
loop_
_publ_author_name
'Hulin, Bernard'
'Newton, Linda S.'
'Cabral, Shawn'
'Walker, Aaron J.'
'Bordner, Jon'

_publ_section_title
;
 Three-component, stereoselective palladium-catalyzed synthesis of
 functionalized bicyclopentanoids.
;
_journal_issue 23
_journal_name_full 'Organic letters'
_journal_page_first 4343
_journal_page_last 4345
_journal_paper_doi 10.1021/ol048140r
_journal_volume 6
_journal_year 2004
_chemical_formula_sum 'C19 H23 Cl O4'
_chemical_formula_weight 350.82
_chemical_name_systematic
; 
 ? 
;
_space_group_IT_number 14
_symmetry_cell_setting monoclinic
_symmetry_space_group_name_Hall '-P 2ybc'
_symmetry_space_group_name_H-M 'P 1 21/c 1'
_atom_sites_solution_hydrogens geom
_atom_sites_solution_primary direct
_atom_sites_solution_secondary difmap
_audit_creation_method SHELXL-97
_cell_angle_alpha 90.00
_cell_angle_beta 90.910(10)
_cell_angle_gamma 90.00
_cell_formula_units_Z 4
_cell_length_a 5.7940(10)
_cell_length_b 7.595(2)
_cell_length_c 40.650(6)
_cell_measurement_temperature 293(2)
_cell_volume 1788.6(6)
_computing_cell_refinement 'Bruker XSCANS'
_computing_data_collection 'Bruker XSCANS'
_computing_data_reduction 'Bruker XSCANS'
_computing_molecular_graphics 'Bruker SHELXTL'
_computing_publication_material 'Bruker SHELXTL'
_computing_structure_refinement 'SHELXL-97 (Sheldrick, 1997)'
_computing_structure_solution 'SHELXS-97 (Sheldrick, 1990)'
_diffrn_ambient_temperature 293(2)
_diffrn_measured_fraction_theta_full 1.000
_diffrn_measured_fraction_theta_max 1.000
_diffrn_measurement_device_type 'Bruker P4'
_diffrn_measurement_method 'theta and 2theta scans'
_diffrn_radiation_monochromator graphite
_diffrn_radiation_source 'fine-focus sealed tube'
_diffrn_radiation_type CuK\a
_diffrn_radiation_wavelength 1.54178
_diffrn_reflns_av_R_equivalents 0.0000
_diffrn_reflns_av_sigmaI/netI 0.0293
_diffrn_reflns_limit_h_max 5
_diffrn_reflns_limit_h_min -5
_diffrn_reflns_limit_k_max 7
_diffrn_reflns_limit_k_min 0
_diffrn_reflns_limit_l_max 40
_diffrn_reflns_limit_l_min 0
_diffrn_reflns_number 1853
_diffrn_reflns_theta_full 50.05
_diffrn_reflns_theta_max 50.05
_diffrn_reflns_theta_min 2.17
_diffrn_standards_interval_count 97
_diffrn_standards_number 3
_exptl_absorpt_coefficient_mu 2.053
_exptl_absorpt_correction_type none
_exptl_crystal_colour COLORLESS
_exptl_crystal_density_diffrn 1.303
_exptl_crystal_density_method 'not measured'
_exptl_crystal_description PRISM
_exptl_crystal_F_000 744
_exptl_crystal_size_max 0.48
_exptl_crystal_size_mid 0.34
_exptl_crystal_size_min 0.32
_refine_diff_density_max 0.300
_refine_diff_density_min -0.280
_refine_diff_density_rms 0.065
_refine_ls_extinction_coef 0.0085(11)
_refine_ls_extinction_expression Fc^*^=kFc[1+0.001xFc^2^\l^3^/sin(2\q)]^-1/4^
_refine_ls_extinction_method SHELXL
_refine_ls_goodness_of_fit_ref 1.040
_refine_ls_hydrogen_treatment mixed
_refine_ls_matrix_type full
_refine_ls_number_parameters 218
_refine_ls_number_reflns 1853
_refine_ls_number_restraints 0
_refine_ls_restrained_S_all 1.040
_refine_ls_R_factor_all 0.0783
_refine_ls_R_factor_gt 0.0644
_refine_ls_shift/su_max 0.001
_refine_ls_shift/su_mean 0.000
_refine_ls_structure_factor_coef Fsqd
_refine_ls_weighting_details 'calc w=1/[\s^2^(Fo^2^)+(0.1327P)^2^+0.4905P] where P=(Fo^2^+2Fc^2^)/3'
_refine_ls_weighting_scheme calc
_refine_ls_wR_factor_gt 0.1728
_refine_ls_wR_factor_ref 0.1833
_reflns_number_gt 1517
_reflns_number_total 1853
_reflns_threshold_expression >2sigma(I)
_cod_data_source_file ol048140rsi20040914_024555.cif
_cod_data_source_block x682
_cod_depositor_comments
;
The following automatic conversions were performed:

'_symmetry_cell_setting' value 'Monoclinic' changed to 'monoclinic'
according to /home/saulius/struct/CIF-dictionaries/cif_core.dic
dictionary named 'cif_core.dic' version 2.4.1 from 2010-06-29.

Automatic conversion script
Id: cif_fix_values 1715 2011-07-08 13:25:40Z adriana 
;
_cod_original_sg_symbol_H-M P2(1)/c
_cod_database_code 1506939

loop_
_symmetry_equiv_pos_as_xyz
'x, y, z'
'-x, y+1/2, -z+1/2'
'-x, -y, -z'
'x, -y-1/2, z-1/2'

loop_
_atom_site_label
_atom_site_type_symbol
_atom_site_fract_x
_atom_site_fract_y
_atom_site_fract_z
_atom_site_U_iso_or_equiv
_atom_site_adp_type
_atom_site_occupancy
_atom_site_symmetry_multiplicity
_atom_site_calc_flag
_atom_site_refinement_flags
C1 C -0.0496(7) 0.1140(5) 0.33030(10) 0.0467(11) Uani 1 1 d .
H1 H -0.1923 0.0521 0.3242 0.080 Uiso 1 1 calc R
C2 C -0.1190(8) 0.2815(5) 0.34862(11) 0.0547(12) Uani 1 1 d .
H2A H 0.0130 0.3574 0.3527 0.080 Uiso 1 1 calc R
H2B H -0.2366 0.3465 0.3365 0.080 Uiso 1 1 calc R
C3 C -0.2123(8) 0.2083(5) 0.38047(11) 0.0565(12) Uani 1 1 d .
H3A H -0.3674 0.1628 0.3772 0.080 Uiso 1 1 calc R
H3B H -0.2150 0.2985 0.3973 0.080 Uiso 1 1 calc R
C4 C -0.0439(7) 0.0593(5) 0.39016(10) 0.0478(11) Uani 1 1 d .
H4 H 0.0740 0.1049 0.4055 0.080 Uiso 1 1 calc R
C5 C 0.0713(7) 0.0043(5) 0.35736(10) 0.0476(11) Uani 1 1 d .
H5 H 0.2364 0.0320 0.3582 0.080 Uiso 1 1 calc R
C6 C -0.1488(6) -0.1116(5) 0.40430(10) 0.0466(11) Uani 1 1 d .
H6 H -0.0316 -0.1654 0.4187 0.080 Uiso 1 1 calc R
C7 C -0.1777(8) -0.2302(5) 0.37428(11) 0.0584(13) Uani 1 1 d .
H7A H -0.1858 -0.3530 0.3807 0.080 Uiso 1 1 calc R
H7B H -0.3165 -0.2001 0.3619 0.080 Uiso 1 1 calc R
C8 C 0.0366(8) -0.1951(6) 0.35421(11) 0.0590(13) Uani 1 1 d .
H8A H 0.0123 -0.2290 0.3314 0.080 Uiso 1 1 calc R
H8B H 0.1687 -0.2587 0.3631 0.080 Uiso 1 1 calc R
C9 C 0.0864(6) 0.1375(5) 0.29941(10) 0.0442(11) Uani 1 1 d .
C10 C 0.0071(7) 0.0741(5) 0.26941(11) 0.0486(11) Uani 1 1 d .
H10 H -0.1339 0.0156 0.2685 0.080 Uiso 1 1 calc R
C11 C 0.1286(7) 0.0944(5) 0.24102(11) 0.0514(12) Uani 1 1 d .
H11 H 0.0693 0.0521 0.2212 0.080 Uiso 1 1 calc R
C12 C 0.3402(7) 0.1782(5) 0.24217(11) 0.0503(12) Uani 1 1 d .
Cl12 Cl 0.4982(2) 0.20772(18) 0.20664(3) 0.0741(6) Uani 1 1 d .
C13 C 0.4234(7) 0.2456(5) 0.27143(12) 0.0528(12) Uani 1 1 d .
H13 H 0.5630 0.3060 0.2722 0.080 Uiso 1 1 calc R
C14 C 0.2983(7) 0.2228(6) 0.29948(11) 0.0522(12) Uani 1 1 d .
H14 H 0.3576 0.2662 0.3193 0.080 Uiso 1 1 calc R
C15 C -0.3692(7) -0.0960(5) 0.42381(10) 0.0488(12) Uani 1 1 d .
H15 H -0.4944 -0.0655 0.4084 0.080 Uiso 1 1 calc R
C16 C -0.4252(7) -0.2741(6) 0.43860(11) 0.0534(12) Uani 1 1 d .
O16 O -0.2991(6) -0.3600(5) 0.45529(10) 0.0872(13) Uani 1 1 d .
O17 O -0.6388(5) -0.3240(4) 0.43044(9) 0.0737(11) Uani 1 1 d .
C18 C -0.7111(9) -0.4944(7) 0.44259(17) 0.0955(19) Uani 1 1 d .
H18A H -0.8668 -0.5173 0.4354 0.080 Uiso 1 1 calc R
H18B H -0.7034 -0.4947 0.4662 0.080 Uiso 1 1 calc R
H18C H -0.6111 -0.5841 0.4342 0.080 Uiso 1 1 calc R
C19 C -0.3683(9) 0.0408(6) 0.45140(11) 0.0526(12) Uani 1 1 d .
O19 O -0.5378(6) 0.1081(5) 0.46148(10) 0.0864(12) Uani 1 1 d .
O20 O -0.1566(6) 0.0737(4) 0.46249(7) 0.0664(10) Uani 1 1 d .
C21 C -0.1343(10) 0.2038(7) 0.48825(12) 0.0783(16) Uani 1 1 d .
H21A H 0.0254 0.2166 0.4944 0.080 Uiso 1 1 calc R
H21B H -0.2205 0.1667 0.5070 0.080 Uiso 1 1 calc R
H21C H -0.1931 0.3146 0.4805 0.080 Uiso 1 1 calc R

loop_
_atom_site_aniso_label
_atom_site_aniso_U_11
_atom_site_aniso_U_22
_atom_site_aniso_U_33
_atom_site_aniso_U_23
_atom_site_aniso_U_13
_atom_site_aniso_U_12
C1 0.037(2) 0.044(2) 0.060(3) 0.000(2) 0.002(2) -0.0042(19)
C2 0.053(3) 0.046(3) 0.065(3) 0.003(2) 0.006(2) -0.001(2)
C3 0.058(3) 0.046(3) 0.066(3) 0.005(2) 0.011(2) 0.002(2)
C4 0.042(2) 0.053(3) 0.048(2) -0.001(2) 0.0001(19) 0.001(2)
C5 0.037(2) 0.050(3) 0.056(3) 0.002(2) -0.0009(19) -0.0009(19)
C6 0.038(2) 0.047(3) 0.054(3) 0.005(2) 0.000(2) 0.0033(19)
C7 0.069(3) 0.041(2) 0.066(3) 0.000(2) 0.008(2) -0.005(2)
C8 0.068(3) 0.050(3) 0.059(3) 0.003(2) 0.012(2) 0.010(2)
C9 0.038(2) 0.039(2) 0.055(3) 0.004(2) -0.001(2) -0.001(2)
C10 0.041(2) 0.042(2) 0.063(3) -0.004(2) -0.004(2) 0.0001(19)
C11 0.050(3) 0.050(3) 0.054(3) -0.003(2) -0.004(2) 0.007(2)
C12 0.048(3) 0.038(2) 0.065(3) 0.013(2) 0.009(2) 0.008(2)
Cl12 0.0722(10) 0.0832(10) 0.0675(10) 0.0176(7) 0.0186(7) 0.0085(7)
C13 0.037(2) 0.048(3) 0.073(3) 0.001(2) 0.002(2) -0.007(2)
C14 0.038(3) 0.060(3) 0.059(3) 0.000(2) 0.000(2) -0.010(2)
C15 0.041(2) 0.049(3) 0.056(3) 0.011(2) -0.001(2) 0.002(2)
C16 0.043(3) 0.053(3) 0.064(3) 0.008(2) 0.002(2) 0.003(2)
O16 0.067(2) 0.075(2) 0.119(3) 0.046(2) -0.021(2) -0.0050(19)
O17 0.0444(19) 0.052(2) 0.125(3) 0.0183(19) -0.0064(18) -0.0051(15)
C18 0.066(4) 0.063(4) 0.158(5) 0.018(4) -0.002(4) -0.012(3)
C19 0.052(3) 0.046(3) 0.061(3) 0.017(2) 0.011(2) 0.001(2)
O19 0.062(2) 0.078(2) 0.120(3) -0.018(2) 0.028(2) 0.0156(19)
O20 0.064(2) 0.072(2) 0.063(2) -0.0105(17) -0.0038(16) 0.0018(17)
C21 0.103(4) 0.069(3) 0.063(3) -0.004(3) -0.003(3) -0.007(3)

loop_
_atom_type_symbol
_atom_type_description
_atom_type_scat_dispersion_real
_atom_type_scat_dispersion_imag
_atom_type_scat_source
C C 0.0181 0.0091 'International Tables Vol C Tables 4.2.6.8 and 6.1.1.4'
H H 0.0000 0.0000 'International Tables Vol C Tables 4.2.6.8 and 6.1.1.4'
O O 0.0492 0.0322 'International Tables Vol C Tables 4.2.6.8 and 6.1.1.4'
Cl Cl 0.3639 0.7018 'International Tables Vol C Tables 4.2.6.8 and 6.1.1.4'

loop_
_geom_angle_atom_site_label_1
_geom_angle_atom_site_label_2
_geom_angle_atom_site_label_3
_geom_angle
C9 C1 C2 116.9(3)
C9 C1 C5 115.0(3)
C2 C1 C5 102.8(3)
C3 C2 C1 102.2(3)
C2 C3 C4 104.8(3)
C3 C4 C6 117.4(3)
C3 C4 C5 104.8(3)
C6 C4 C5 105.6(3)
C8 C5 C1 114.7(3)
C8 C5 C4 106.2(3)
C1 C5 C4 105.7(3)
C15 C6 C7 112.4(3)
C15 C6 C4 117.8(3)
C7 C6 C4 103.7(3)
C8 C7 C6 104.2(4)
C7 C8 C5 103.6(3)
C10 C9 C14 116.5(4)
C10 C9 C1 121.6(3)
C14 C9 C1 121.9(4)
C11 C10 C9 122.4(4)
C10 C11 C12 119.4(4)
C13 C12 C11 120.0(4)
C13 C12 Cl12 119.3(3)
C11 C12 Cl12 120.7(4)
C14 C13 C12 119.3(4)
C13 C14 C9 122.4(4)
C16 C15 C6 108.9(3)
C16 C15 C19 108.3(3)
C6 C15 C19 116.3(4)
O16 C16 O17 123.3(4)
O16 C16 C15 125.7(4)
O17 C16 C15 111.1(4)
C16 O17 C18 116.3(4)
O19 C19 O20 124.7(4)
O19 C19 C15 123.6(4)
O20 C19 C15 111.7(4)
C19 O20 C21 116.6(4)

loop_
_geom_bond_atom_site_label_1
_geom_bond_atom_site_label_2
_geom_bond_distance
C1 C9 1.503(6)
C1 C2 1.531(6)
C1 C5 1.540(6)
C2 C3 1.517(6)
C3 C4 1.541(6)
C4 C6 1.547(6)
C4 C5 1.558(6)
C5 C8 1.532(6)
C6 C15 1.519(6)
C6 C7 1.524(6)
C7 C8 1.520(6)
C9 C10 1.383(6)
C9 C14 1.388(6)
C10 C11 1.370(6)
C11 C12 1.381(6)
C12 C13 1.375(6)
C12 Cl12 1.737(4)
C13 C14 1.372(6)
C15 C16 1.517(6)
C15 C19 1.529(6)
C16 O16 1.185(5)
C16 O17 1.331(5)
O17 C18 1.449(6)
C19 O19 1.186(5)
C19 O20 1.324(5)
O20 C21 1.444(5)
